data_4025325
loop_
_publ_author_name
'Alejandro Dorazco-Gonz\'alez'
'Herbert H\"opfl'
'Felipe Medrano'
'Anatoly K. Yatsimirsky'

_publ_section_title
;
 Recognition of Anions and Neutral Guests by Dicationic
 Pyridine-2,6-dicarboxamide Receptors
;
_journal_name_full 'Journal of Organic Chemistry'
_journal_page_first 2259
_journal_page_last 2273
_journal_paper_doi 10.1021/jo100037m
_journal_volume 75
_journal_year 2010
_chemical_formula_moiety 'C19 H19 N5 O2, 3(H2 O), 2(Br)'
_chemical_formula_sum 'C19 H25 Br2 N5 O5'
_chemical_formula_weight 563.26
_chemical_name_systematic
;
 ?
;
_space_group_IT_number 2
_symmetry_cell_setting triclinic
_symmetry_space_group_name_Hall '-P 1'
_symmetry_space_group_name_H-M 'P -1'
_atom_sites_solution_hydrogens geom
_atom_sites_solution_primary direct
_atom_sites_solution_secondary difmap
_audit_creation_method SHELXL-97
_cell_angle_alpha 104.137(2)
_cell_angle_beta 98.819(2)
_cell_angle_gamma 94.323(2)
_cell_formula_units_Z 2
_cell_length_a 7.4711(8)
_cell_length_b 11.0507(12)
_cell_length_c 14.3526(15)
_cell_measurement_reflns_used 8189
_cell_measurement_temperature 100(2)
_cell_measurement_theta_max 28.31
_cell_measurement_theta_min 2.71
_cell_volume 1127.6(2)
_computing_cell_refinement 'Bruker SAINT'
_computing_data_collection 'Bruker SMART'
_computing_data_reduction 'Bruker SAINT'
_computing_molecular_graphics 'Bruker SHELXTL'
_computing_publication_material 'Bruker SHELXTL'
_computing_structure_refinement 'SHELXL-97 (Sheldrick, 1997)'
_computing_structure_solution 'SHELXS-97 (Sheldrick, 1990)'
_diffrn_ambient_temperature 100(2)
_diffrn_measured_fraction_theta_full 0.994
_diffrn_measured_fraction_theta_max 0.994
_diffrn_measurement_device_type 'CCD area detector'
_diffrn_measurement_method 'phi and omega scans'
_diffrn_radiation_monochromator graphite
_diffrn_radiation_source 'fine-focus sealed tube'
_diffrn_radiation_type MoK\a
_diffrn_radiation_wavelength 0.71073
_diffrn_reflns_av_R_equivalents 0.0251
_diffrn_reflns_av_sigmaI/netI 0.0284
_diffrn_reflns_limit_h_max 8
_diffrn_reflns_limit_h_min -8
_diffrn_reflns_limit_k_max 13
_diffrn_reflns_limit_k_min -13
_diffrn_reflns_limit_l_max 17
_diffrn_reflns_limit_l_min -17
_diffrn_reflns_number 10689
_diffrn_reflns_theta_full 25.00
_diffrn_reflns_theta_max 25.00
_diffrn_reflns_theta_min 1.49
_exptl_absorpt_coefficient_mu 3.635
_exptl_absorpt_correction_T_max 0.242
_exptl_absorpt_correction_T_min 0.167
_exptl_absorpt_correction_type multi-scan
_exptl_absorpt_process_details SADABS
_exptl_crystal_colour colorless
_exptl_crystal_density_diffrn 1.659
_exptl_crystal_density_method 'not measured'
_exptl_crystal_description 'rectangular prism'
_exptl_crystal_F_000 568
_exptl_crystal_size_max 0.50
_exptl_crystal_size_mid 0.46
_exptl_crystal_size_min 0.39
_refine_diff_density_max 1.371
_refine_diff_density_min -1.052
_refine_diff_density_rms 0.115
_refine_ls_extinction_method none
_refine_ls_goodness_of_fit_ref 1.086
_refine_ls_hydrogen_treatment mixed
_refine_ls_matrix_type full
_refine_ls_number_parameters 306
_refine_ls_number_reflns 3936
_refine_ls_number_restraints 8
_refine_ls_restrained_S_all 1.085
_refine_ls_R_factor_all 0.0391
_refine_ls_R_factor_gt 0.0361
_refine_ls_shift/su_max 0.001
_refine_ls_shift/su_mean 0.000
_refine_ls_structure_factor_coef Fsqd
_refine_ls_weighting_details 'calc w=1/[\s^2^(Fo^2^)+(0.0160P)^2^+6.5974P] where P=(Fo^2^+2Fc^2^)/3'
_refine_ls_weighting_scheme calc
_refine_ls_wR_factor_gt 0.0908
_refine_ls_wR_factor_ref 0.0957
_reflns_number_gt 3649
_reflns_number_total 3936
_reflns_threshold_expression >2sigma(I)
_cod_data_source_file jo100037m_si_007.cif
_cod_data_source_block 2jorgem
_cod_depositor_comments
;
The following automatic conversions were performed:

'_symmetry_cell_setting' value 'Triclinic' changed to 'triclinic'
according to the built-in table from CIF Core dictionary named
'cif_core.dic' version 2.4.1 from 2010-06-29.

Automatic conversion script
Id: cif_fix_values 1646 2011-03-28 12:23:43Z adriana 
;
_cod_database_code 4025325

loop_
_symmetry_equiv_pos_as_xyz
'x, y, z'
'-x, -y, -z'

loop_
_atom_site_label
_atom_site_type_symbol
_atom_site_fract_x
_atom_site_fract_y
_atom_site_fract_z
_atom_site_U_iso_or_equiv
_atom_site_adp_type
_atom_site_occupancy
_atom_site_symmetry_multiplicity
_atom_site_calc_flag
_atom_site_refinement_flags
_atom_site_disorder_assembly
_atom_site_disorder_group
Br1 Br 0.88065(5) 0.70501(4) 0.55767(3) 0.01670(12) Uani 1 1 d . . .
Br2 Br 0.48210(6) 0.66729(4) 0.23209(3) 0.02415(13) Uani 1 1 d . . .
N1 N 0.7817(5) 1.0322(3) 0.9953(3) 0.0167(7) Uani 1 1 d . . .
N2 N 0.6030(5) 0.8614(3) 0.8302(3) 0.0185(7) Uani 1 1 d D . .
H2' H 0.656(6) 0.935(2) 0.834(4) 0.028 Uiso 1 1 d D . .
N3 N 0.3906(5) 0.7596(3) 0.5743(3) 0.0218(8) Uani 1 1 d . . .
N4 N 0.9692(5) 1.2376(3) 0.9699(3) 0.0178(7) Uani 1 1 d D . .
H4' H 0.896(5) 1.185(4) 0.923(2) 0.027 Uiso 1 1 d D . .
N5 N 1.0743(5) 1.4360(3) 0.8136(3) 0.0199(8) Uani 1 1 d . . .
O1 O 0.4971(4) 0.7411(3) 0.9233(2) 0.0228(7) Uani 1 1 d . . .
O2 O 1.0761(4) 1.3036(3) 1.1350(2) 0.0224(7) Uani 1 1 d . . .
C1 C 0.8760(5) 1.1133(4) 1.0756(3) 0.0180(9) Uani 1 1 d . . .
C2 C 0.8824(6) 1.0970(4) 1.1692(3) 0.0203(9) Uani 1 1 d . . .
H2 H 0.9532 1.1564 1.2243 0.024 Uiso 1 1 calc R . .
C3 C 0.7825(6) 0.9914(4) 1.1798(3) 0.0213(9) Uani 1 1 d . . .
H3 H 0.7839 0.9771 1.2425 0.026 Uiso 1 1 calc R . .
C4 C 0.6808(6) 0.9072(4) 1.0973(3) 0.0204(9) Uani 1 1 d . . .
H4 H 0.6091 0.8351 1.1025 0.025 Uiso 1 1 calc R . .
C5 C 0.6865(5) 0.9308(4) 1.0069(3) 0.0169(8) Uani 1 1 d . . .
C6 C 0.5860(6) 0.8354(4) 0.9164(3) 0.0177(9) Uani 1 1 d . . .
C7 C 0.5250(6) 0.7808(4) 0.7393(3) 0.0181(9) Uani 1 1 d . . .
C8 C 0.4686(6) 0.8327(4) 0.6628(3) 0.0198(9) Uani 1 1 d . . .
H8 H 0.4852 0.9213 0.6730 0.024 Uiso 1 1 calc R . .
C9 C 0.3619(6) 0.6337(4) 0.5572(3) 0.0248(10) Uani 1 1 d . . .
H9 H 0.3017 0.5839 0.4949 0.030 Uiso 1 1 calc R . .
C10 C 0.4199(6) 0.5778(4) 0.6298(3) 0.0229(10) Uani 1 1 d . . .
H10 H 0.4019 0.4889 0.6172 0.027 Uiso 1 1 calc R . .
C11 C 0.5041(6) 0.6494(4) 0.7211(3) 0.0205(9) Uani 1 1 d . . .
H11 H 0.5474 0.6104 0.7709 0.025 Uiso 1 1 calc R . .
C12 C 0.9837(6) 1.2274(4) 1.0638(3) 0.0174(9) Uani 1 1 d . . .
C13 C 1.0589(6) 1.3351(4) 0.9411(3) 0.0172(8) Uani 1 1 d . . .
C14 C 0.9999(6) 1.3438(4) 0.8468(3) 0.0196(9) Uani 1 1 d . . .
H14 H 0.9055 1.2837 0.8051 0.024 Uiso 1 1 calc R . .
C15 C 1.2101(6) 1.5213(4) 0.8696(3) 0.0192(9) Uani 1 1 d . . .
H15 H 1.2624 1.5847 0.8443 0.023 Uiso 1 1 calc R . .
C16 C 1.2737(6) 1.5169(4) 0.9637(3) 0.0202(9) Uani 1 1 d . . .
H16 H 1.3691 1.5779 1.0034 0.024 Uiso 1 1 calc R . .
C17 C 1.1990(6) 1.4237(4) 1.0011(3) 0.0189(9) Uani 1 1 d . . .
H17 H 1.2423 1.4204 1.0661 0.023 Uiso 1 1 calc R . .
C18 C 0.3323(7) 0.8187(5) 0.4942(3) 0.0301(11) Uani 1 1 d . . .
H18A H 0.4011 0.7909 0.4415 0.045 Uiso 1 1 calc R . .
H18B H 0.3555 0.9103 0.5190 0.045 Uiso 1 1 calc R . .
H18C H 0.2017 0.7940 0.4692 0.045 Uiso 1 1 calc R . .
C19 C 1.0033(7) 1.4434(4) 0.7129(3) 0.0264(10) Uani 1 1 d . . .
H19A H 1.0177 1.5312 0.7099 0.040 Uiso 1 1 calc R . .
H19B H 0.8738 1.4102 0.6951 0.040 Uiso 1 1 calc R . .
H19C H 1.0715 1.3936 0.6672 0.040 Uiso 1 1 calc R . .
O31 O 0.7250(5) 0.0888(3) 0.7887(2) 0.0237(7) Uani 1 1 d D . .
H31A H 0.659(6) 0.145(4) 0.781(4) 0.036 Uiso 1 1 d D . .
H31B H 0.774(7) 0.070(5) 0.739(2) 0.036 Uiso 1 1 d D . .
O32 O 0.1246(5) 0.9823(3) 0.3698(3) 0.0357(8) Uani 1 1 d D . .
H32A H 0.030(5) 0.943(5) 0.377(5) 0.054 Uiso 1 1 d D . .
H32B H 0.130(9) 1.0607(8) 0.390(5) 0.054 Uiso 1 1 d D . .
O33 O 0.7902(7) 0.8728(4) 0.3876(3) 0.0556(12) Uani 1 1 d D . .
H33A H 0.800(11) 0.838(7) 0.434(4) 0.083 Uiso 1 1 d D . .
H33B H 0.712(8) 0.819(6) 0.347(4) 0.083 Uiso 1 1 d D . .

loop_
_atom_site_aniso_label
_atom_site_aniso_U_11
_atom_site_aniso_U_22
_atom_site_aniso_U_33
_atom_site_aniso_U_23
_atom_site_aniso_U_13
_atom_site_aniso_U_12
Br1 0.0199(2) 0.0151(2) 0.0139(2) 0.00201(15) 0.00402(15) -0.00181(16)
Br2 0.0261(2) 0.0221(2) 0.0249(2) 0.00724(18) 0.00371(18) 0.00519(18)
N1 0.0157(18) 0.0162(17) 0.0194(18) 0.0059(14) 0.0036(14) 0.0031(14)
N2 0.0210(19) 0.0153(18) 0.0193(18) 0.0062(15) 0.0024(15) -0.0003(14)
N3 0.024(2) 0.0225(19) 0.0190(19) 0.0068(15) 0.0026(15) 0.0017(15)
N4 0.0188(18) 0.0174(18) 0.0161(18) 0.0040(14) 0.0018(14) 0.0004(14)
N5 0.0214(19) 0.0191(18) 0.0209(19) 0.0063(15) 0.0063(15) 0.0032(15)
O1 0.0246(16) 0.0198(16) 0.0244(16) 0.0075(13) 0.0050(13) -0.0019(13)
O2 0.0224(16) 0.0229(16) 0.0196(16) 0.0040(13) -0.0006(13) 0.0013(13)
C1 0.014(2) 0.021(2) 0.019(2) 0.0048(17) 0.0018(16) 0.0060(17)
C2 0.020(2) 0.023(2) 0.018(2) 0.0043(18) 0.0020(17) 0.0065(18)
C3 0.022(2) 0.027(2) 0.018(2) 0.0085(18) 0.0065(18) 0.0082(18)
C4 0.018(2) 0.022(2) 0.025(2) 0.0104(19) 0.0076(18) 0.0069(17)
C5 0.015(2) 0.017(2) 0.021(2) 0.0076(17) 0.0039(17) 0.0055(16)
C6 0.017(2) 0.017(2) 0.022(2) 0.0076(17) 0.0036(17) 0.0056(17)
C7 0.016(2) 0.019(2) 0.018(2) 0.0037(17) 0.0028(17) 0.0000(17)
C8 0.022(2) 0.017(2) 0.020(2) 0.0050(17) 0.0047(18) 0.0012(17)
C9 0.027(2) 0.021(2) 0.022(2) 0.0002(18) 0.0041(19) -0.0010(19)
C10 0.026(2) 0.017(2) 0.026(2) 0.0051(18) 0.0059(19) 0.0015(18)
C11 0.022(2) 0.019(2) 0.023(2) 0.0074(18) 0.0064(18) 0.0045(17)
C12 0.015(2) 0.018(2) 0.018(2) 0.0043(17) 0.0014(17) 0.0067(17)
C13 0.016(2) 0.016(2) 0.021(2) 0.0045(17) 0.0060(17) 0.0052(16)
C14 0.020(2) 0.017(2) 0.021(2) 0.0033(17) 0.0046(17) -0.0001(17)
C15 0.017(2) 0.016(2) 0.025(2) 0.0048(18) 0.0063(17) 0.0020(17)
C16 0.017(2) 0.018(2) 0.024(2) 0.0013(17) 0.0023(17) 0.0022(17)
C17 0.016(2) 0.019(2) 0.021(2) 0.0044(17) 0.0023(17) 0.0053(17)
C18 0.041(3) 0.030(3) 0.018(2) 0.009(2) -0.001(2) 0.003(2)
C19 0.033(3) 0.027(2) 0.018(2) 0.0070(19) 0.0027(19) -0.006(2)
O31 0.0316(18) 0.0184(16) 0.0216(16) 0.0069(13) 0.0042(14) 0.0017(13)
O32 0.046(2) 0.035(2) 0.0291(19) 0.0102(17) 0.0097(17) 0.0108(18)
O33 0.077(3) 0.052(3) 0.030(2) 0.0152(19) -0.005(2) -0.027(2)

loop_
_atom_type_symbol
_atom_type_description
_atom_type_scat_dispersion_real
_atom_type_scat_dispersion_imag
_atom_type_scat_source
C C 0.0033 0.0016 'International Tables Vol C Tables 4.2.6.8 and 6.1.1.4'
H H 0.0000 0.0000 'International Tables Vol C Tables 4.2.6.8 and 6.1.1.4'
N N 0.0061 0.0033 'International Tables Vol C Tables 4.2.6.8 and 6.1.1.4'
O O 0.0106 0.0060 'International Tables Vol C Tables 4.2.6.8 and 6.1.1.4'
Br Br -0.2901 2.4595 'International Tables Vol C Tables 4.2.6.8 and 6.1.1.4'

loop_
_geom_angle_atom_site_label_1
_geom_angle_atom_site_label_2
_geom_angle_atom_site_label_3
_geom_angle
_geom_angle_site_symmetry_1
_geom_angle_site_symmetry_3
_geom_angle_publ_flag
C1 N1 C5 117.2(4) . . ?
C6 N2 C7 123.3(4) . . ?
C8 N3 C9 121.4(4) . . ?
C8 N3 C18 119.4(4) . . ?
C9 N3 C18 119.2(4) . . ?
C12 N4 C13 125.1(4) . . ?
C15 N5 C14 121.4(4) . . ?
C15 N5 C19 119.6(4) . . ?
C14 N5 C19 119.0(4) . . ?
N1 C1 C2 123.7(4) . . ?
N1 C1 C12 117.9(4) . . ?
C2 C1 C12 118.4(4) . . ?
C3 C2 C1 118.2(4) . . ?
C4 C3 C2 119.0(4) . . ?
C3 C4 C5 118.3(4) . . ?
N1 C5 C4 123.6(4) . . ?
N1 C5 C6 117.8(4) . . ?
C4 C5 C6 118.6(4) . . ?
O1 C6 N2 124.0(4) . . ?
O1 C6 C5 120.3(4) . . ?
N2 C6 C5 115.8(4) . . ?
C8 C7 N2 118.6(4) . . ?
C8 C7 C11 118.1(4) . . ?
N2 C7 C11 123.3(4) . . ?
N3 C8 C7 121.0(4) . . ?
N3 C9 C10 119.7(4) . . ?
C9 C10 C11 120.6(4) . . ?
C10 C11 C7 119.0(4) . . ?
O2 C12 N4 124.4(4) . . ?
O2 C12 C1 120.6(4) . . ?
N4 C12 C1 115.0(4) . . ?
C14 C13 C17 118.6(4) . . ?
C14 C13 N4 116.7(4) . . ?
C17 C13 N4 124.6(4) . . ?
N5 C14 C13 120.9(4) . . ?
N5 C15 C16 120.0(4) . . ?
C15 C16 C17 120.3(4) . . ?
C16 C17 C13 118.7(4) . . ?

loop_
_geom_bond_atom_site_label_1
_geom_bond_atom_site_label_2
_geom_bond_distance
_geom_bond_site_symmetry_2
_geom_bond_publ_flag
N1 C1 1.335(5) . ?
N1 C5 1.341(5) . ?
N2 C6 1.359(5) . ?
N2 C7 1.399(5) . ?
N3 C8 1.344(6) . ?
N3 C9 1.346(6) . ?
N3 C18 1.481(6) . ?
N4 C12 1.368(5) . ?
N4 C13 1.406(5) . ?
N5 C15 1.341(6) . ?
N5 C14 1.344(5) . ?
N5 C19 1.486(6) . ?
O1 C6 1.226(5) . ?
O2 C12 1.227(5) . ?
C1 C2 1.393(6) . ?
C1 C12 1.503(6) . ?
C2 C3 1.390(6) . ?
C3 C4 1.387(6) . ?
C4 C5 1.391(6) . ?
C5 C6 1.508(6) . ?
C7 C8 1.383(6) . ?
C7 C11 1.402(6) . ?
C9 C10 1.368(6) . ?
C10 C11 1.381(6) . ?
C13 C14 1.387(6) . ?
C13 C17 1.397(6) . ?
C15 C16 1.374(6) . ?
C16 C17 1.391(6) . ?

loop_
_geom_torsion_atom_site_label_1
_geom_torsion_atom_site_label_2
_geom_torsion_atom_site_label_3
_geom_torsion_atom_site_label_4
_geom_torsion
_geom_torsion_site_symmetry_1
_geom_torsion_site_symmetry_2
_geom_torsion_site_symmetry_3
_geom_torsion_site_symmetry_4
_geom_torsion_publ_flag
C5 N1 C1 C2 1.0(6) . . . . ?
C5 N1 C1 C12 179.9(3) . . . . ?
N1 C1 C2 C3 -1.2(6) . . . . ?
C12 C1 C2 C3 180.0(4) . . . . ?
C1 C2 C3 C4 -0.1(6) . . . . ?
C2 C3 C4 C5 1.4(6) . . . . ?
C1 N1 C5 C4 0.4(6) . . . . ?
C1 N1 C5 C6 -177.3(3) . . . . ?
C3 C4 C5 N1 -1.6(6) . . . . ?
C3 C4 C5 C6 176.1(4) . . . . ?
C7 N2 C6 O1 -2.2(7) . . . . ?
C7 N2 C6 C5 177.4(4) . . . . ?
N1 C5 C6 O1 180.0(4) . . . . ?
C4 C5 C6 O1 2.2(6) . . . . ?
N1 C5 C6 N2 0.4(5) . . . . ?
C4 C5 C6 N2 -177.4(4) . . . . ?
C6 N2 C7 C8 148.1(4) . . . . ?
C6 N2 C7 C11 -33.1(6) . . . . ?
C9 N3 C8 C7 1.0(6) . . . . ?
C18 N3 C8 C7 -179.9(4) . . . . ?
N2 C7 C8 N3 -179.1(4) . . . . ?
C11 C7 C8 N3 2.1(6) . . . . ?
C8 N3 C9 C10 -2.8(7) . . . . ?
C18 N3 C9 C10 178.1(4) . . . . ?
N3 C9 C10 C11 1.3(7) . . . . ?
C9 C10 C11 C7 1.8(7) . . . . ?
C8 C7 C11 C10 -3.4(6) . . . . ?
N2 C7 C11 C10 177.8(4) . . . . ?
C13 N4 C12 O2 0.8(7) . . . . ?
C13 N4 C12 C1 -179.2(4) . . . . ?
N1 C1 C12 O2 -178.4(4) . . . . ?
C2 C1 C12 O2 0.6(6) . . . . ?
N1 C1 C12 N4 1.7(5) . . . . ?
C2 C1 C12 N4 -179.4(4) . . . . ?
C12 N4 C13 C14 -167.3(4) . . . . ?
C12 N4 C13 C17 11.5(6) . . . . ?
C15 N5 C14 C13 1.2(6) . . . . ?
C19 N5 C14 C13 -178.4(4) . . . . ?
C17 C13 C14 N5 -0.5(6) . . . . ?
N4 C13 C14 N5 178.3(4) . . . . ?
C14 N5 C15 C16 -1.2(6) . . . . ?
C19 N5 C15 C16 178.4(4) . . . . ?
N5 C15 C16 C17 0.6(6) . . . . ?
C15 C16 C17 C13 0.1(6) . . . . ?
C14 C13 C17 C16 -0.1(6) . . . . ?
N4 C13 C17 C16 -178.8(4) . . . . ?

loop_
_cod_related_entry_id
_cod_related_entry_database
_cod_related_entry_code
1 ChemSpider 30659168
